data_4110515
loop_
_publ_author_name
'Luminita Marilena Toma'
'Rodrigue Lescou\"ezec'
'Jorge Pas\'an'
'Catalina Ruiz-P\'erez'
'Jacqueline Vaissermann'
'Joan Cano'
'Rosa Carrasco'
'Wolfgang Wernsdorfer'
'Francesc Lloret'
'Miguel Julve'

_publ_section_title
;
 [Fe(bpym)(CN)4]-: A New Building Block for Designing Single-Chain Magnets
;
_journal_name_full 'Journal of the American Chemical Society'
_journal_page_first 4842
_journal_page_last 4853
_journal_paper_doi 10.1021/ja058030v
_journal_volume 128
_journal_year 2006
_chemical_compound_source
;
 ?
;
_chemical_formula_moiety '(P(C6H5)4 1+, [Fe(C8H6N4)(CN)4] 1-, H2O'
_chemical_formula_sum 'C36 H28 Fe N8 O P'
_chemical_formula_weight 675.48
_chemical_name_systematic
;
?
;
_space_group_IT_number 15
_symmetry_cell_setting monoclinic
_symmetry_space_group_name_Hall '-C 2yc'
_symmetry_space_group_name_H-M 'C 1 2/c 1'
_atom_sites_solution_hydrogens geom
_atom_sites_solution_primary direct
_atom_sites_solution_secondary difmap
_cell_angle_alpha 90
_cell_angle_beta 117.261(10)
_cell_angle_gamma 90
_cell_formula_units_Z 16
_cell_length_a 33.6916(10)
_cell_length_b 13.9812(10)
_cell_length_c 31.1808(10)
_cell_measurement_reflns_used 25
_cell_measurement_temperature 295
_cell_measurement_theta_max 12.3
_cell_measurement_theta_min 12
_cell_volume 13056.3(16)
_computing_cell_refinement
;
Cad4 Express, (Straver, 1992)
;
_computing_data_collection
;
 Cad4 Express, (Straver, 1992)
;
_computing_data_reduction
;
RC93 (Watkin, Prout & Lilley, 1994)
;
_computing_molecular_graphics
;
CAMERON (Watkin et al 1996)
;
_computing_publication_material
;
CRYSTALS (Watkin et al 2003)
;
_computing_structure_refinement
;
CRYSTALS (Watkin et al 2003)
;
_computing_structure_solution
;
SHELXS 86 (Sheldrick, 1986)
;
_diffrn_ambient_temperature 295
_diffrn_measured_fraction_theta_full 1.000
_diffrn_measured_fraction_theta_max 1.000
_diffrn_measurement_device_type
;
Enraf-Nonius CAD4
;
_diffrn_measurement_method \w/2\q
_diffrn_radiation_monochromator graphite
_diffrn_radiation_type 'Mo K\a'
_diffrn_radiation_wavelength 0.71073
_diffrn_reflns_av_R_equivalents 0.03
_diffrn_reflns_limit_h_max 40
_diffrn_reflns_limit_h_min 0
_diffrn_reflns_limit_k_max 16
_diffrn_reflns_limit_k_min 0
_diffrn_reflns_limit_l_max 32
_diffrn_reflns_limit_l_min -37
_diffrn_reflns_number 12212
_diffrn_reflns_theta_full 24.970
_diffrn_reflns_theta_max 24.970
_diffrn_reflns_theta_min 1.360
_diffrn_standards_decay_% 5.52
_diffrn_standards_interval_count 0
_diffrn_standards_interval_time 3600
_diffrn_standards_number 2
_exptl_absorpt_coefficient_mu 0.554
_exptl_absorpt_correction_T_max 1.0
_exptl_absorpt_correction_T_min 0.92
_exptl_absorpt_correction_type refdelf
_exptl_absorpt_process_details
;
DIFABS (Walker & Stuart, 1983)
;
_exptl_crystal_colour ' dark red '
_exptl_crystal_density_diffrn 1.370
_exptl_crystal_description ' prism '
_exptl_crystal_F_000 5584
_exptl_crystal_size_max 0.40
_exptl_crystal_size_mid 0.35
_exptl_crystal_size_min 0.30
_refine_diff_density_max 0.49
_refine_diff_density_min -0.36
_refine_ls_extinction_method none
_refine_ls_goodness_of_fit_ref 1.1520
_refine_ls_hydrogen_treatment refU
_refine_ls_matrix_type full
_refine_ls_number_parameters 849
_refine_ls_number_reflns 6213
_refine_ls_number_restraints 0
_refine_ls_R_factor_all 0.1308
_refine_ls_R_factor_gt 0.0612
_refine_ls_shift/su_max 0.000504
_refine_ls_structure_factor_coef F
_refine_ls_weighting_details
;
Method, part 1, Chebychev polynomial, (Watkin, 1994, Prince, 1982)
[weight] = 1.0/[A~0~*T~0~(x)+A~1~*T~1~(x) ... +A~n-1~]*T~n-1~(x)]
where A~i~ are the Chebychev coefficients listed below and x= 
Fcalc/Fmax
Method = Robust Weighting (Prince, 1982)
W = [weight] * [1-(deltaF/6*sigmaF)^2^]^2^
A~i~ are:
6.48 1.31 4.99 0.812 -0.623
;
_refine_ls_weighting_scheme calc
_refine_ls_wR_factor_all 0.0612
_refine_ls_wR_factor_gt 0.0578
_refine_ls_wR_factor_ref 0.0578
_reflns_limit_h_max 35
_reflns_limit_h_min -40
_reflns_limit_k_max 16
_reflns_limit_k_min 0
_reflns_limit_l_max 36
_reflns_limit_l_min 0
_reflns_number_gt 6213
_reflns_number_total 11472
_reflns_threshold_expression I>1.50u(I)
_cod_data_source_file ja058030vsi20060216_100938_1.cif
_cod_data_source_block COMPOUND1
_cod_original_sg_symbol_H-M 'C 1 2/c 1 '
_cod_original_formula_sum ' C36 H28 Fe1 N8 O1 P1 '
_cod_database_code 4110515

loop_
_symmetry_equiv_pos_as_xyz
x,y,z
-x,-y,-z
x+1/2,y+1/2,z
-x+1/2,-y+1/2,-z
-x,y,-z+1/2
x,-y,z+1/2
-x+1/2,y+1/2,-z+1/2
x+1/2,-y+1/2,z+1/2

loop_
_atom_site_label
_atom_site_type_symbol
_atom_site_fract_x
_atom_site_fract_y
_atom_site_fract_z
_atom_site_U_iso_or_equiv
_atom_site_occupancy
_atom_site_adp_type
_atom_site_refinement_flags_posn
_atom_site_refinement_flags_adp
Fe1 Fe 0.22931(2) 0.45197(5) 0.03160(2) 0.0356 1.0000 Uani . .
Fe2 Fe 0.48101(2) 0.70741(5) 0.03870(2) 0.0357 1.0000 Uani . .
N1 N 0.18310(15) 0.4638(3) 0.09612(16) 0.0554 1.0000 Uani . .
N2 N 0.27109(17) 0.2668(3) 0.08400(17) 0.0598 1.0000 Uani . .
N3 N 0.31030(16) 0.5651(4) 0.10447(16) 0.0624 1.0000 Uani . .
N4 N 0.14605(17) 0.3409(4) -0.0404(2) 0.0728 1.0000 Uani . .
N5 N 0.43327(14) 0.7234(3) 0.10137(14) 0.0505 1.0000 Uani . .
N6 N 0.52319(18) 0.5210(4) 0.09013(18) 0.0651 1.0000 Uani . .
N7 N 0.56073(16) 0.8200(4) 0.11365(17) 0.0609 1.0000 Uani . .
N8 N 0.39708(18) 0.5991(5) -0.0335(2) 0.0816 1.0000 Uani . .
N11 N 0.25900(13) 0.4487(3) -0.01061(13) 0.0405 1.0000 Uani . .
N12 N 0.20615(13) 0.5746(3) -0.00377(14) 0.0422 1.0000 Uani . .
N14 N 0.26880(18) 0.5406(4) -0.06926(18) 0.0710 1.0000 Uani . .
N17 N 0.20563(18) 0.6687(4) -0.06710(18) 0.0712 1.0000 Uani . .
N21 N 0.51079(12) 0.7035(3) -0.00381(13) 0.0397 1.0000 Uani . .
N22 N 0.45857(13) 0.8303(3) 0.00341(13) 0.0411 1.0000 Uani . .
N24 N 0.52285(17) 0.7970(4) -0.06003(16) 0.0630 1.0000 Uani . .
N27 N 0.46050(17) 0.9283(4) -0.05735(17) 0.0646 1.0000 Uani . .
C1 C 0.20071(16) 0.4607(3) 0.07238(17) 0.0414 1.0000 Uani . .
C2 C 0.25520(16) 0.3353(4) 0.06481(18) 0.0429 1.0000 Uani . .
C3 C 0.28059(16) 0.5222(4) 0.07880(16) 0.0398 1.0000 Uani . .
C4 C 0.17711(18) 0.3820(4) -0.01450(19) 0.0492 1.0000 Uani . .
C5 C 0.45140(16) 0.7173(3) 0.07828(16) 0.0395 1.0000 Uani . .
C6 C 0.50643(17) 0.5902(4) 0.07114(17) 0.0427 1.0000 Uani . .
C7 C 0.53154(16) 0.7761(4) 0.08647(16) 0.0416 1.0000 Uani . .
C8 C 0.42805(18) 0.6386(4) -0.00714(18) 0.0492 1.0000 Uani . .
C11 C 0.28866(18) 0.3856(4) -0.01015(19) 0.0494 1.0000 Uani . .
C12 C 0.30965(19) 0.3967(5) -0.0382(2) 0.0608 1.0000 Uani . .
C13 C 0.2989(2) 0.4766(6) -0.0673(2) 0.0722 1.0000 Uani . .
C15 C 0.25053(18) 0.5234(4) -0.04101(17) 0.0481 1.0000 Uani . .
C16 C 0.21787(17) 0.5931(4) -0.03869(18) 0.0497 1.0000 Uani . .
C18 C 0.1793(2) 0.7305(4) -0.0598(3) 0.0751 1.0000 Uani . .
C19 C 0.1671(2) 0.7204(4) -0.0238(2) 0.0672 1.0000 Uani . .
C20 C 0.18072(18) 0.6383(4) 0.0038(2) 0.0540 1.0000 Uani . .
C21 C 0.53780(19) 0.6352(4) -0.00533(19) 0.0527 1.0000 Uani . .
C22 C 0.5588(2) 0.6472(5) -0.0341(2) 0.0663 1.0000 Uani . .
C23 C 0.5508(2) 0.7302(6) -0.0600(2) 0.0729 1.0000 Uani . .
C25 C 0.50388(18) 0.7808(4) -0.03267(17) 0.0471 1.0000 Uani . .
C26 C 0.47271(17) 0.8508(4) -0.02944(17) 0.0456 1.0000 Uani . .
C28 C 0.4330(2) 0.9874(4) -0.0514(2) 0.0661 1.0000 Uani . .
C29 C 0.41901(18) 0.9763(4) -0.0170(2) 0.0569 1.0000 Uani . .
C30 C 0.43199(17) 0.8936(4) 0.01014(18) 0.0488 1.0000 Uani . .
P1 P 0.0000 0.78716(14) 0.2500 0.0339 1.0000 Uani S T
P2 P 0.0000 0.30410(14) 0.2500 0.0320 1.0000 Uani S T
P3 P 0.25406(4) 0.54386(11) 0.24529(4) 0.0340 1.0000 Uani . .
C31 C -0.03356(16) 0.7117(4) 0.26678(16) 0.0360 1.0000 Uani . .
C32 C -0.03826(17) 0.7300(4) 0.30813(17) 0.0429 1.0000 Uani . .
C33 C -0.06578(18) 0.6718(4) 0.31918(19) 0.0542 1.0000 Uani . .
C34 C -0.08876(19) 0.5984(4) 0.2886(2) 0.0553 1.0000 Uani . .
C35 C -0.08505(19) 0.5814(4) 0.2475(2) 0.0558 1.0000 Uani . .
C36 C -0.05633(17) 0.6361(4) 0.23733(19) 0.0478 1.0000 Uani . .
C41 C 0.03449(16) 0.8617(4) 0.30014(16) 0.0383 1.0000 Uani . .
C42 C 0.07839(16) 0.8362(4) 0.33075(18) 0.0467 1.0000 Uani . .
C43 C 0.10323(19) 0.8934(5) 0.3703(2) 0.0619 1.0000 Uani . .
C44 C 0.0852(2) 0.9739(5) 0.3792(2) 0.0594 1.0000 Uani . .
C45 C 0.0417(2) 0.9978(4) 0.3491(2) 0.0645 1.0000 Uani . .
C46 C 0.01602(19) 0.9431(4) 0.3095(2) 0.0521 1.0000 Uani . .
C51 C 0.04189(15) 0.2276(3) 0.24808(15) 0.0334 1.0000 Uani . .
C52 C 0.04138(16) 0.2037(4) 0.20471(16) 0.0440 1.0000 Uani . .
C53 C 0.07082(17) 0.1367(4) 0.20353(17) 0.0488 1.0000 Uani . .
C54 C 0.10041(18) 0.0927(4) 0.24551(19) 0.0523 1.0000 Uani . .
C55 C 0.10127(16) 0.1145(4) 0.28875(18) 0.0490 1.0000 Uani . .
C56 C 0.07170(15) 0.1824(4) 0.29066(15) 0.0401 1.0000 Uani . .
C61 C 0.02456(16) 0.3796(4) 0.30257(15) 0.0361 1.0000 Uani . .
C62 C -0.00272(17) 0.4201(4) 0.32046(17) 0.0458 1.0000 Uani . .
C63 C 0.0157(2) 0.4821(4) 0.35953(19) 0.0567 1.0000 Uani . .
C64 C 0.0603(2) 0.5031(4) 0.38025(18) 0.0547 1.0000 Uani . .
C65 C 0.0870(2) 0.4642(4) 0.36286(19) 0.0558 1.0000 Uani . .
C66 C 0.06937(17) 0.4008(4) 0.32426(18) 0.0474 1.0000 Uani . .
C71 C 0.28708(16) 0.6126(3) 0.29832(16) 0.0382 1.0000 Uani . .
C72 C 0.26625(18) 0.6854(4) 0.31020(17) 0.0486 1.0000 Uani . .
C73 C 0.2905(2) 0.7428(4) 0.3502(2) 0.0586 1.0000 Uani . .
C74 C 0.3359(2) 0.7266(5) 0.37789(19) 0.0589 1.0000 Uani . .
C75 C 0.35648(19) 0.6540(5) 0.3664(2) 0.0639 1.0000 Uani . .
C76 C 0.33284(17) 0.5970(4) 0.32670(18) 0.0481 1.0000 Uani . .
C81 C 0.22945(16) 0.6240(4) 0.19487(16) 0.0380 1.0000 Uani . .
C82 C 0.25772(19) 0.6784(4) 0.1829(2) 0.0599 1.0000 Uani . .
C83 C 0.2387(2) 0.7400(5) 0.1437(2) 0.0710 1.0000 Uani . .
C84 C 0.1939(2) 0.7509(4) 0.11826(19) 0.0613 1.0000 Uani . .
C85 C 0.1661(2) 0.6979(5) 0.1307(2) 0.0617 1.0000 Uani . .
C86 C 0.18351(18) 0.6340(4) 0.16862(19) 0.0504 1.0000 Uani . .
C91 C 0.21205(15) 0.4776(4) 0.25310(15) 0.0354 1.0000 Uani . .
C92 C 0.18430(17) 0.4186(4) 0.21554(17) 0.0451 1.0000 Uani . .
C93 C 0.15388(17) 0.3604(4) 0.2212(2) 0.0510 1.0000 Uani . .
C94 C 0.15233(18) 0.3598(4) 0.2644(2) 0.0521 1.0000 Uani . .
C95 C 0.17947(19) 0.4181(4) 0.30166(19) 0.0517 1.0000 Uani . .
C96 C 0.20965(17) 0.4776(4) 0.29582(17) 0.0459 1.0000 Uani . .
C101 C 0.28884(16) 0.4574(4) 0.23613(16) 0.0366 1.0000 Uani . .
C102 C 0.29419(16) 0.4551(4) 0.19483(16) 0.0423 1.0000 Uani . .
C103 C 0.32191(18) 0.3880(4) 0.19030(18) 0.0514 1.0000 Uani . .
C104 C 0.34448(19) 0.3229(4) 0.2267(2) 0.0547 1.0000 Uani . .
C105 C 0.3391(2) 0.3251(4) 0.2675(2) 0.0563 1.0000 Uani . .
C106 C 0.31112(19) 0.3910(4) 0.27242(19) 0.0510 1.0000 Uani . .
O1 O 0.5783(2) 0.3535(4) 0.11543(19) 0.1224 1.0000 Uani . .
O2 O 0.3359(3) 0.1235(5) 0.1302(2) 0.1500 1.0000 Uani . .
H111 H 0.2960 0.3286 0.0117 0.067(2) 1.0000 Uiso . .
H121 H 0.3319 0.3485 -0.0379 0.067(2) 1.0000 Uiso . .
H131 H 0.3145 0.4877 -0.0879 0.067(2) 1.0000 Uiso . .
H181 H 0.1679 0.7878 -0.0816 0.067(2) 1.0000 Uiso . .
H191 H 0.1488 0.7700 -0.0178 0.067(2) 1.0000 Uiso . .
H201 H 0.1712 0.6263 0.0292 0.067(2) 1.0000 Uiso . .
H211 H 0.5429 0.5756 0.0144 0.067(2) 1.0000 Uiso . .
H221 H 0.5791 0.5967 -0.0360 0.067(2) 1.0000 Uiso . .
H231 H 0.5668 0.7407 -0.0800 0.067(2) 1.0000 Uiso . .
H281 H 0.4214 1.0441 -0.0737 0.067(2) 1.0000 Uiso . .
H291 H 0.4003 1.0260 -0.0115 0.067(2) 1.0000 Uiso . .
H301 H 0.4218 0.8810 0.0351 0.067(2) 1.0000 Uiso . .
H321 H -0.0222 0.7853 0.3296 0.067(2) 1.0000 Uiso . .
H331 H -0.0690 0.6828 0.3491 0.067(2) 1.0000 Uiso . .
H341 H -0.1081 0.5563 0.2970 0.067(2) 1.0000 Uiso . .
H351 H -0.1034 0.5303 0.2247 0.067(2) 1.0000 Uiso . .
H361 H -0.0519 0.6203 0.2084 0.067(2) 1.0000 Uiso . .
H421 H 0.0919 0.7776 0.3243 0.067(2) 1.0000 Uiso . .
H431 H 0.1347 0.8759 0.3925 0.067(2) 1.0000 Uiso . .
H441 H 0.1037 1.0152 0.4076 0.067(2) 1.0000 Uiso . .
H451 H 0.0280 1.0562 0.3558 0.067(2) 1.0000 Uiso . .
H461 H -0.0156 0.9614 0.2876 0.067(2) 1.0000 Uiso . .
H521 H 0.0193 0.2347 0.1740 0.067(2) 1.0000 Uiso . .
H531 H 0.0707 0.1204 0.1722 0.067(2) 1.0000 Uiso . .
H541 H 0.1216 0.0439 0.2445 0.067(2) 1.0000 Uiso . .
H551 H 0.1229 0.0819 0.3188 0.067(2) 1.0000 Uiso . .
H561 H 0.0721 0.1984 0.3222 0.067(2) 1.0000 Uiso . .
H621 H -0.0354 0.4043 0.3052 0.067(2) 1.0000 Uiso . .
H631 H -0.0035 0.5119 0.3725 0.067(2) 1.0000 Uiso . .
H641 H 0.0735 0.5474 0.4086 0.067(2) 1.0000 Uiso . .
H651 H 0.1195 0.4806 0.3779 0.067(2) 1.0000 Uiso . .
H661 H 0.0892 0.3709 0.3121 0.067(2) 1.0000 Uiso . .
H721 H 0.2337 0.6970 0.2899 0.067(2) 1.0000 Uiso . .
H731 H 0.2753 0.7950 0.3590 0.067(2) 1.0000 Uiso . .
H741 H 0.3538 0.7687 0.4064 0.067(2) 1.0000 Uiso . .
H751 H 0.3892 0.6410 0.3872 0.067(2) 1.0000 Uiso . .
H761 H 0.3482 0.5448 0.3180 0.067(2) 1.0000 Uiso . .
H821 H 0.2912 0.6733 0.2022 0.067(2) 1.0000 Uiso . .
H831 H 0.2584 0.7776 0.1339 0.067(2) 1.0000 Uiso . .
H841 H 0.1812 0.7971 0.0908 0.067(2) 1.0000 Uiso . .
H851 H 0.1331 0.7054 0.1117 0.067(2) 1.0000 Uiso . .
H861 H 0.1631 0.5955 0.1772 0.067(2) 1.0000 Uiso . .
H921 H 0.1861 0.4184 0.1843 0.067(2) 1.0000 Uiso . .
H931 H 0.1332 0.3197 0.1941 0.067(2) 1.0000 Uiso . .
H941 H 0.1310 0.3160 0.2688 0.067(2) 1.0000 Uiso . .
H951 H 0.1777 0.4175 0.3329 0.067(2) 1.0000 Uiso . .
H961 H 0.2297 0.5204 0.3228 0.067(2) 1.0000 Uiso . .
H1021 H 0.2781 0.5022 0.1684 0.067(2) 1.0000 Uiso . .
H1031 H 0.3256 0.3868 0.1604 0.067(2) 1.0000 Uiso . .
H1041 H 0.3644 0.2735 0.2230 0.067(2) 1.0000 Uiso . .
H1051 H 0.3559 0.2791 0.2942 0.067(2) 1.0000 Uiso . .
H1061 H 0.3067 0.3911 0.3020 0.067(2) 1.0000 Uiso . .

loop_
_atom_site_aniso_label
_atom_site_aniso_U_11
_atom_site_aniso_U_22
_atom_site_aniso_U_33
_atom_site_aniso_U_23
_atom_site_aniso_U_13
_atom_site_aniso_U_12
Fe1 0.0344(4) 0.0336(4) 0.0363(3) 0.0039(3) 0.0140(3) 0.0011(3)
Fe2 0.0361(4) 0.0376(4) 0.0342(3) 0.0030(3) 0.0166(3) 0.0010(3)
N1 0.060(3) 0.059(3) 0.058(3) 0.011(2) 0.036(2) 0.010(2)
N2 0.069(3) 0.041(3) 0.067(3) 0.010(2) 0.028(3) 0.014(2)
N3 0.056(3) 0.061(3) 0.052(3) 0.005(2) 0.009(2) -0.015(3)
N4 0.048(3) 0.071(3) 0.081(3) -0.005(3) 0.013(3) -0.012(3)
N5 0.054(3) 0.059(3) 0.046(2) 0.006(2) 0.030(2) 0.007(2)
N6 0.078(3) 0.047(3) 0.079(3) 0.012(3) 0.044(3) 0.014(3)
N7 0.050(3) 0.063(3) 0.057(3) 0.010(3) 0.014(2) 0.001(3)
N8 0.055(3) 0.099(4) 0.076(3) -0.015(3) 0.018(3) -0.025(3)
N11 0.038(2) 0.041(2) 0.043(2) -0.0024(19) 0.0182(17) -0.0054(19)
N12 0.033(2) 0.042(2) 0.048(2) 0.0086(19) 0.0147(18) 0.0001(19)
N14 0.072(3) 0.089(4) 0.063(3) 0.020(3) 0.041(3) 0.001(3)
N17 0.078(4) 0.066(3) 0.071(3) 0.033(3) 0.035(3) 0.009(3)
N21 0.036(2) 0.044(2) 0.037(2) -0.0036(19) 0.0154(17) -0.0033(19)
N22 0.034(2) 0.050(3) 0.039(2) 0.0107(18) 0.0162(17) 0.004(2)
N24 0.062(3) 0.083(4) 0.054(3) 0.009(3) 0.035(2) -0.007(3)
N27 0.069(3) 0.062(3) 0.064(3) 0.024(2) 0.032(3) 0.005(3)
C1 0.042(3) 0.032(3) 0.049(3) 0.006(2) 0.019(2) 0.003(2)
C2 0.040(3) 0.040(3) 0.047(3) 0.006(2) 0.019(2) 0.001(2)
C3 0.038(3) 0.042(3) 0.037(2) 0.006(2) 0.015(2) 0.000(2)
C4 0.044(3) 0.053(3) 0.048(3) 0.006(3) 0.018(2) 0.000(3)
C5 0.045(3) 0.035(3) 0.036(2) 0.011(2) 0.016(2) 0.006(2)
C6 0.049(3) 0.040(3) 0.047(3) 0.001(2) 0.028(2) 0.001(2)
C7 0.036(3) 0.050(3) 0.036(2) 0.007(2) 0.014(2) 0.003(2)
C8 0.045(3) 0.056(3) 0.043(3) -0.004(3) 0.017(2) -0.008(3)
C11 0.046(3) 0.053(3) 0.054(3) -0.004(3) 0.028(3) 0.005(3)
C12 0.053(3) 0.077(4) 0.059(3) -0.006(3) 0.031(3) -0.002(3)
C13 0.064(4) 0.104(6) 0.061(4) -0.008(4) 0.039(3) -0.006(4)
C15 0.048(3) 0.058(3) 0.040(3) 0.007(2) 0.021(2) -0.006(3)
C16 0.050(3) 0.052(3) 0.045(3) 0.014(2) 0.020(2) -0.002(3)
C18 0.068(4) 0.050(4) 0.098(5) 0.035(3) 0.030(4) 0.012(3)
C19 0.058(4) 0.057(4) 0.088(4) 0.022(3) 0.035(3) 0.015(3)
C20 0.046(3) 0.047(3) 0.065(3) 0.011(3) 0.022(3) 0.013(3)
C21 0.050(3) 0.058(4) 0.054(3) -0.007(3) 0.027(3) 0.000(3)
C22 0.064(4) 0.081(5) 0.068(4) -0.013(4) 0.043(3) 0.008(3)
C23 0.067(4) 0.102(6) 0.071(4) -0.005(4) 0.050(3) -0.006(4)
C25 0.051(3) 0.054(3) 0.036(2) -0.001(2) 0.020(2) -0.005(3)
C26 0.047(3) 0.054(3) 0.038(2) 0.007(2) 0.022(2) -0.005(2)
C28 0.069(4) 0.051(3) 0.075(4) 0.026(3) 0.030(3) 0.010(3)
C29 0.052(3) 0.045(3) 0.070(3) 0.011(3) 0.024(3) 0.008(3)
C30 0.045(3) 0.049(3) 0.051(3) 0.003(3) 0.020(2) 0.004(3)
P1 0.0324(9) 0.0323(10) 0.0404(9) 0.0000 0.0197(7) 0.0000
P2 0.0285(8) 0.0372(10) 0.0302(8) 0.0000 0.0133(7) 0.0000
P3 0.0356(7) 0.0335(8) 0.0364(6) -0.0011(5) 0.0195(5) -0.0004(5)
C31 0.034(3) 0.034(3) 0.043(2) -0.001(2) 0.021(2) -0.001(2)
C32 0.042(3) 0.047(3) 0.042(3) -0.005(2) 0.021(2) 0.000(2)
C33 0.052(3) 0.067(4) 0.058(3) 0.002(3) 0.037(3) 0.000(3)
C34 0.055(3) 0.043(3) 0.088(4) 0.007(3) 0.051(3) -0.002(3)
C35 0.059(4) 0.041(3) 0.079(4) -0.008(3) 0.042(3) -0.010(3)
C36 0.051(3) 0.039(3) 0.062(3) -0.007(2) 0.033(3) -0.004(2)
C41 0.037(3) 0.039(3) 0.044(3) -0.005(2) 0.023(2) -0.012(2)
C42 0.042(3) 0.051(3) 0.054(3) -0.009(2) 0.027(2) -0.008(2)
C43 0.047(3) 0.087(5) 0.054(3) -0.007(3) 0.025(3) -0.015(3)
C44 0.072(4) 0.059(4) 0.058(3) -0.018(3) 0.039(3) -0.033(3)
C45 0.095(5) 0.044(3) 0.078(4) -0.019(3) 0.061(4) -0.018(3)
C46 0.064(3) 0.038(3) 0.063(3) -0.006(3) 0.037(3) 0.001(3)
C51 0.026(2) 0.038(3) 0.035(2) 0.0025(19) 0.0126(19) 0.002(2)
C52 0.037(3) 0.056(3) 0.039(2) 0.002(2) 0.017(2) 0.008(2)
C53 0.046(3) 0.062(4) 0.043(3) -0.003(2) 0.025(2) 0.013(3)
C54 0.043(3) 0.055(3) 0.062(3) 0.004(3) 0.027(3) 0.019(3)
C55 0.039(3) 0.058(3) 0.050(3) 0.023(3) 0.020(2) 0.017(3)
C56 0.040(3) 0.043(3) 0.034(2) 0.012(2) 0.014(2) 0.009(2)
C61 0.041(3) 0.030(3) 0.036(2) 0.0020(19) 0.017(2) -0.002(2)
C62 0.047(3) 0.044(3) 0.040(3) -0.003(2) 0.014(2) 0.001(2)
C63 0.075(4) 0.042(3) 0.051(3) -0.014(3) 0.027(3) 0.005(3)
C64 0.073(4) 0.038(3) 0.042(3) -0.008(2) 0.017(3) -0.014(3)
C65 0.059(3) 0.047(3) 0.050(3) -0.005(3) 0.015(3) -0.020(3)
C66 0.042(3) 0.053(3) 0.049(3) -0.001(2) 0.022(2) -0.010(3)
C71 0.043(3) 0.033(3) 0.042(2) -0.003(2) 0.022(2) -0.003(2)
C72 0.052(3) 0.047(3) 0.044(3) -0.004(2) 0.020(2) 0.000(3)
C73 0.088(5) 0.043(3) 0.060(3) -0.002(3) 0.047(3) 0.001(3)
C74 0.073(4) 0.063(4) 0.047(3) -0.011(3) 0.033(3) -0.024(3)
C75 0.047(3) 0.089(5) 0.052(3) -0.010(3) 0.019(3) -0.020(3)
C76 0.043(3) 0.051(3) 0.056(3) -0.010(3) 0.028(2) -0.003(2)
C81 0.041(3) 0.033(3) 0.041(2) -0.003(2) 0.020(2) -0.001(2)
C82 0.054(3) 0.062(4) 0.057(3) 0.014(3) 0.020(3) -0.013(3)
C83 0.088(5) 0.058(4) 0.064(4) 0.014(3) 0.032(4) -0.011(4)
C84 0.083(5) 0.044(3) 0.046(3) 0.008(3) 0.021(3) 0.007(3)
C85 0.063(4) 0.061(4) 0.052(3) 0.004(3) 0.018(3) 0.016(3)
C86 0.051(3) 0.051(3) 0.054(3) 0.005(3) 0.028(3) 0.012(3)
C91 0.030(2) 0.038(3) 0.040(2) 0.000(2) 0.0172(19) 0.003(2)
C92 0.046(3) 0.050(3) 0.049(3) -0.011(2) 0.030(2) -0.001(2)
C93 0.037(3) 0.048(3) 0.066(3) -0.011(3) 0.022(3) -0.009(2)
C94 0.046(3) 0.047(3) 0.075(4) 0.002(3) 0.037(3) -0.003(3)
C95 0.053(3) 0.059(4) 0.053(3) 0.004(3) 0.033(3) -0.002(3)
C96 0.046(3) 0.054(3) 0.041(3) -0.008(2) 0.023(2) -0.004(3)
C101 0.035(2) 0.034(3) 0.043(2) -0.005(2) 0.020(2) 0.000(2)
C102 0.037(3) 0.054(3) 0.036(2) 0.000(2) 0.016(2) 0.001(2)
C103 0.047(3) 0.065(4) 0.046(3) -0.007(3) 0.025(2) 0.006(3)
C104 0.054(3) 0.051(3) 0.071(4) -0.003(3) 0.039(3) 0.008(3)
C105 0.063(4) 0.045(3) 0.072(4) 0.015(3) 0.041(3) 0.014(3)
C106 0.060(3) 0.052(3) 0.058(3) 0.006(3) 0.041(3) 0.010(3)
O1 0.160(6) 0.124(5) 0.089(4) 0.054(3) 0.063(4) 0.080(4)
O2 0.181(7) 0.163(6) 0.095(4) 0.050(4) 0.053(4) 0.106(6)

loop_
_atom_type_symbol
_atom_type_scat_dispersion_real
_atom_type_scat_dispersion_imag
_atom_type_scat_Cromer_Mann_a1
_atom_type_scat_Cromer_Mann_b1
_atom_type_scat_Cromer_Mann_a2
_atom_type_scat_Cromer_Mann_b2
_atom_type_scat_Cromer_Mann_a3
_atom_type_scat_Cromer_Mann_b3
_atom_type_scat_Cromer_Mann_a4
_atom_type_scat_Cromer_Mann_b4
_atom_type_scat_Cromer_Mann_c
_atom_type_scat_source
'C   ' 0.0033 0.0016 2.3100 20.8439 1.0200 10.2075 1.5886 0.5687 0.8650 51.6512 0.2156 International_Tables_Vol_IV_Table_2.2B
'H   ' 0.0000 0.0000 0.4930 10.5109 0.3229 26.1257 0.1402 3.1424 0.0408 57.7998 0.0030 International_Tables_Vol_IV_Table_2.2B
'O   ' 0.0106 0.0060 3.0485 13.2771 2.2868 5.7011 1.5463 0.3239 0.8670 32.9089 0.2508 International_Tables_Vol_IV_Table_2.2B
'N   ' 0.0061 0.0033 12.2126 0.0057 3.1322 9.8933 2.0125 28.9975 1.1663 0.5826 -11.5290 International_Tables_Vol_IV_Table_2.2B
'P   ' 0.1023 0.0942 6.4345 1.9067 4.1791 27.1570 1.7800 0.5260 1.4908 68.1645 1.1149 International_Tables_Vol_IV_Table_2.2B
'Fe  ' 0.3463 0.8444 11.7695 4.7611 7.3573 0.3072 3.5222 15.3535 2.3045 76.8805 1.0369 International_Tables_Vol_IV_Table_2.2B

loop_
_geom_angle_atom_site_label_1
_geom_angle_site_symmetry_1
_geom_angle_atom_site_label_2
_geom_angle_atom_site_label_3
_geom_angle_site_symmetry_3
_geom_angle
_geom_angle_publ_flag
C4 . Fe1 C3 . 178.4(2) yes
C4 . Fe1 C2 . 90.3(2) yes
C3 . Fe1 C2 . 89.7(2) yes
C4 . Fe1 C1 . 87.9(2) yes
C3 . Fe1 C1 . 90.5(2) yes
C2 . Fe1 C1 . 86.5(2) yes
C4 . Fe1 N12 . 91.82(19) yes
C3 . Fe1 N12 . 88.36(18) yes
C2 . Fe1 N12 . 175.91(19) yes
C1 . Fe1 N12 . 97.12(19) yes
C4 . Fe1 N11 . 93.33(19) yes
C3 . Fe1 N11 . 88.31(17) yes
C2 . Fe1 N11 . 95.49(19) yes
C1 . Fe1 N11 . 177.69(19) yes
N12 . Fe1 N11 . 80.88(17) yes
C8 . Fe2 C7 . 176.5(2) yes
C8 . Fe2 C6 . 90.1(2) yes
C7 . Fe2 C6 . 89.7(2) yes
C8 . Fe2 C5 . 86.3(2) yes
C7 . Fe2 C5 . 90.1(2) yes
C6 . Fe2 C5 . 87.7(2) yes
C8 . Fe2 N22 . 91.9(2) yes
C7 . Fe2 N22 . 88.53(19) yes
C6 . Fe2 N22 . 175.31(19) yes
C5 . Fe2 N22 . 96.64(18) yes
C8 . Fe2 N21 . 93.97(19) yes
C7 . Fe2 N21 . 89.55(17) yes
C6 . Fe2 N21 . 95.08(19) yes
C5 . Fe2 N21 . 177.18(19) yes
N22 . Fe2 N21 . 80.55(16) yes
C15 . N11 C11 . 115.9(4) yes
C15 . N11 Fe1 . 116.0(3) yes
C11 . N11 Fe1 . 127.8(3) yes
C20 . N12 C16 . 117.8(4) yes
C20 . N12 Fe1 . 126.8(4) yes
C16 . N12 Fe1 . 115.4(3) yes
C15 . N14 C13 . 115.4(5) yes
C18 . N17 C16 . 115.7(5) yes
C25 . N21 C21 . 117.3(4) yes
C25 . N21 Fe2 . 115.7(3) yes
C21 . N21 Fe2 . 126.9(3) yes
C30 . N22 C26 . 118.3(4) yes
C30 . N22 Fe2 . 126.4(3) yes
C26 . N22 Fe2 . 115.3(3) yes
C25 . N24 C23 . 116.2(5) yes
C28 . N27 C26 . 116.5(5) yes
N1 . C1 Fe1 . 178.2(5) yes
N2 . C2 Fe1 . 178.5(5) yes
N3 . C3 Fe1 . 176.9(4) yes
N4 . C4 Fe1 . 177.8(5) yes
N5 . C5 Fe2 . 179.2(4) yes
N6 . C6 Fe2 . 176.9(5) yes
N7 . C7 Fe2 . 177.2(5) yes
N8 . C8 Fe2 . 179.2(5) yes
H111 . C11 C12 . 119.205 no
H111 . C11 N11 . 119.022 no
C12 . C11 N11 . 121.8(5) yes
H121 . C12 C13 . 121.256 no
H121 . C12 C11 . 121.516 no
C13 . C12 C11 . 117.2(6) yes
H131 . C13 N14 . 118.322 no
H131 . C13 C12 . 119.065 no
N14 . C13 C12 . 122.6(5) yes
C16 . C15 N14 . 119.7(5) yes
C16 . C15 N11 . 113.2(4) yes
N14 . C15 N11 . 127.0(5) yes
N17 . C16 N12 . 125.6(5) yes
N17 . C16 C15 . 120.0(5) yes
N12 . C16 C15 . 114.2(4) yes
H181 . C18 C19 . 118.088 no
H181 . C18 N17 . 118.687 no
C19 . C18 N17 . 123.2(5) yes
H191 . C19 C20 . 121.051 no
H191 . C19 C18 . 121.692 no
C20 . C19 C18 . 117.3(6) yes
H201 . C20 N12 . 119.789 no
H201 . C20 C19 . 119.947 no
N12 . C20 C19 . 120.3(5) yes
H211 . C21 C22 . 120.164 no
H211 . C21 N21 . 120.146 no
C22 . C21 N21 . 119.7(6) yes
H221 . C22 C23 . 121.200 no
H221 . C22 C21 . 121.086 no
C23 . C22 C21 . 117.7(6) yes
H231 . C23 N24 . 118.777 no
H231 . C23 C22 . 118.269 no
N24 . C23 C22 . 123.0(5) yes
C26 . C25 N24 . 120.7(5) yes
C26 . C25 N21 . 113.3(4) yes
N24 . C25 N21 . 126.0(5) yes
N27 . C26 N22 . 124.1(5) yes
N27 . C26 C25 . 120.8(4) yes
N22 . C26 C25 . 115.1(4) yes
H281 . C28 C29 . 117.950 no
H281 . C28 N27 . 118.134 no
C29 . C28 N27 . 123.9(5) yes
H291 . C29 C30 . 121.428 no
H291 . C29 C28 . 121.689 no
C30 . C29 C28 . 116.9(5) yes
H301 . C30 N22 . 119.792 no
H301 . C30 C29 . 120.043 no
N22 . C30 C29 . 120.2(5) yes
C41 . P1 C31 . 109.4(2) yes
C41 . P1 C31 5_555 110.7(2) yes
C31 . P1 C31 5_555 107.8(3) yes
C41 . P1 C41 5_555 108.9(3) yes
C31 . P1 C41 5_555 110.7(2) yes
C31 5_555 P1 C41 5_555 109.4(2) yes
C61 . P2 C51 . 109.8(2) yes
C61 . P2 C51 5_555 111.1(2) yes
C51 . P2 C51 5_555 106.8(3) yes
C61 . P2 C61 5_555 108.2(3) yes
C51 . P2 C61 5_555 111.1(2) yes
C51 5_555 P2 C61 5_555 109.8(2) yes
C101 . P3 C91 . 106.6(2) yes
C101 . P3 C81 . 110.8(2) yes
C91 . P3 C81 . 111.3(2) yes
C101 . P3 C71 . 109.5(2) yes
C91 . P3 C71 . 110.2(2) yes
C81 . P3 C71 . 108.4(2) yes
C36 . C31 C32 . 119.5(4) yes
C36 . C31 P1 . 119.4(3) yes
C32 . C31 P1 . 121.1(4) yes
H321 . C32 C33 . 120.104 no
H321 . C32 C31 . 120.325 no
C33 . C32 C31 . 119.6(5) yes
H331 . C33 C34 . 119.653 no
H331 . C33 C32 . 120.761 no
C34 . C33 C32 . 119.6(5) yes
H341 . C34 C35 . 119.755 no
H341 . C34 C33 . 119.128 no
C35 . C34 C33 . 121.1(5) yes
H351 . C35 C36 . 120.326 no
H351 . C35 C34 . 120.018 no
C36 . C35 C34 . 119.6(5) yes
H361 . C36 C35 . 119.526 no
H361 . C36 C31 . 119.999 no
C35 . C36 C31 . 120.5(5) yes
C46 . C41 C42 . 120.2(5) yes
C46 . C41 P1 . 119.0(4) yes
C42 . C41 P1 . 120.7(4) yes
H421 . C42 C43 . 120.504 no
H421 . C42 C41 . 120.633 no
C43 . C42 C41 . 118.9(5) yes
H431 . C43 C44 . 119.570 no
H431 . C43 C42 . 119.565 no
C44 . C43 C42 . 120.9(5) yes
H441 . C44 C45 . 119.989 no
H441 . C44 C43 . 120.111 no
C45 . C44 C43 . 119.9(5) yes
H451 . C45 C46 . 118.776 no
H451 . C45 C44 . 120.277 no
C46 . C45 C44 . 120.9(6) yes
H461 . C46 C45 . 120.440 no
H461 . C46 C41 . 120.356 no
C45 . C46 C41 . 119.2(5) yes
C56 . C51 C52 . 120.1(4) yes
C56 . C51 P2 . 118.2(3) yes
C52 . C51 P2 . 121.2(3) yes
H521 . C52 C53 . 119.728 no
H521 . C52 C51 . 120.060 no
C53 . C52 C51 . 120.2(4) yes
H531 . C53 C54 . 120.190 no
H531 . C53 C52 . 120.063 no
C54 . C53 C52 . 119.7(4) yes
H541 . C54 C55 . 119.391 no
H541 . C54 C53 . 119.487 no
C55 . C54 C53 . 121.1(5) yes
H551 . C55 C56 . 119.926 no
H551 . C55 C54 . 120.127 no
C56 . C55 C54 . 119.9(4) yes
H561 . C56 C51 . 120.801 no
H561 . C56 C55 . 120.297 no
C51 . C56 C55 . 118.9(4) yes
C66 . C61 C62 . 119.5(4) yes
C66 . C61 P2 . 121.1(4) yes
C62 . C61 P2 . 119.3(4) yes
H621 . C62 C63 . 120.373 no
H621 . C62 C61 . 120.128 no
C63 . C62 C61 . 119.5(5) yes
H631 . C63 C64 . 119.649 no
H631 . C63 C62 . 120.258 no
C64 . C63 C62 . 120.1(5) yes
H641 . C64 C65 . 119.567 no
H641 . C64 C63 . 119.762 no
C65 . C64 C63 . 120.7(5) yes
H651 . C65 C66 . 119.599 no
H651 . C65 C64 . 120.260 no
C66 . C65 C64 . 120.1(5) yes
H661 . C66 C61 . 119.947 no
H661 . C66 C65 . 119.976 no
C61 . C66 C65 . 120.1(5) yes
C76 . C71 C72 . 119.6(5) yes
C76 . C71 P3 . 122.6(4) yes
C72 . C71 P3 . 117.8(4) yes
H721 . C72 C73 . 119.925 no
H721 . C72 C71 . 119.810 no
C73 . C72 C71 . 120.3(5) yes
H731 . C73 C74 . 120.541 no
H731 . C73 C72 . 120.062 no
C74 . C73 C72 . 119.4(5) yes
H741 . C74 C75 . 119.815 no
H741 . C74 C73 . 119.809 no
C75 . C74 C73 . 120.4(5) yes
H751 . C75 C76 . 119.071 no
H751 . C75 C74 . 120.156 no
C76 . C75 C74 . 120.8(5) yes
H761 . C76 C75 . 120.474 no
H761 . C76 C71 . 119.944 no
C75 . C76 C71 . 119.6(5) yes
C86 . C81 C82 . 120.0(5) yes
C86 . C81 P3 . 121.5(4) yes
C82 . C81 P3 . 118.4(4) yes
H821 . C82 C83 . 120.600 no
H821 . C82 C81 . 120.992 no
C83 . C82 C81 . 118.4(5) yes
H831 . C83 C84 . 118.745 no
H831 . C83 C82 . 119.437 no
C84 . C83 C82 . 121.8(6) yes
H841 . C84 C85 . 120.485 no
H841 . C84 C83 . 119.972 no
C85 . C84 C83 . 119.5(5) yes
H851 . C85 C86 . 119.778 no
H851 . C85 C84 . 119.591 no
C86 . C85 C84 . 120.6(6) yes
H861 . C86 C85 . 120.223 no
H861 . C86 C81 . 120.239 no
C85 . C86 C81 . 119.5(5) yes
C96 . C91 C92 . 120.2(4) yes
C96 . C91 P3 . 122.1(4) yes
C92 . C91 P3 . 117.4(3) yes
H921 . C92 C93 . 119.997 no
H921 . C92 C91 . 120.316 no
C93 . C92 C91 . 119.7(4) yes
H931 . C93 C94 . 120.315 no
H931 . C93 C92 . 120.154 no
C94 . C93 C92 . 119.5(5) yes
H941 . C94 C95 . 119.291 no
H941 . C94 C93 . 119.479 no
C95 . C94 C93 . 121.2(5) yes
H951 . C95 C96 . 120.401 no
H951 . C95 C94 . 120.305 no
C96 . C95 C94 . 119.3(5) yes
H961 . C96 C91 . 119.954 no
H961 . C96 C95 . 120.016 no
C91 . C96 C95 . 120.0(5) yes
C106 . C101 C102 . 119.5(5) yes
C106 . C101 P3 . 118.0(3) yes
C102 . C101 P3 . 122.5(4) yes
H1021 . C102 C103 . 120.242 no
H1021 . C102 C101 . 120.025 no
C103 . C102 C101 . 119.7(5) yes
H1031 . C103 C104 . 119.961 no
H1031 . C103 C102 . 119.348 no
C104 . C103 C102 . 120.7(5) yes
H1041 . C104 C105 . 120.100 no
H1041 . C104 C103 . 120.342 no
C105 . C104 C103 . 119.6(5) yes
H1051 . C105 C106 . 119.681 no
H1051 . C105 C104 . 119.787 no
C106 . C105 C104 . 120.5(5) yes
H1061 . C106 C105 . 120.081 no
H1061 . C106 C101 . 119.952 no
C105 . C106 C101 . 120.0(5) yes

loop_
_geom_bond_atom_site_label_1
_geom_bond_atom_site_label_2
_geom_bond_site_symmetry_2
_geom_bond_distance
_geom_bond_publ_flag
Fe1 C4 . 1.949(6) yes
Fe1 C3 . 1.946(5) yes
Fe1 C2 . 1.915(5) yes
Fe1 C1 . 1.919(5) yes
Fe1 N12 . 1.994(4) yes
Fe1 N11 . 1.985(4) yes
Fe2 C8 . 1.954(5) yes
Fe2 C7 . 1.928(5) yes
Fe2 C6 . 1.910(5) yes
Fe2 C5 . 1.915(5) yes
Fe2 N22 . 1.993(4) yes
Fe2 N21 . 1.996(4) yes
N1 C1 . 1.142(6) yes
N2 C2 . 1.126(6) yes
N3 C3 . 1.126(6) yes
N4 C4 . 1.142(7) yes
N5 C5 . 1.141(6) yes
N6 C6 . 1.140(6) yes
N7 C7 . 1.140(6) yes
N8 C8 . 1.133(7) yes
N11 C15 . 1.350(6) yes
N11 C11 . 1.328(6) yes
N12 C20 . 1.329(7) yes
N12 C16 . 1.342(6) yes
N14 C15 . 1.307(6) yes
N14 C13 . 1.333(8) yes
N17 C18 . 1.331(8) yes
N17 C16 . 1.317(7) yes
N21 C25 . 1.356(6) yes
N21 C21 . 1.335(7) yes
N22 C30 . 1.342(6) yes
N22 C26 . 1.344(6) yes
N24 C25 . 1.299(7) yes
N24 C23 . 1.327(8) yes
N27 C28 . 1.317(8) yes
N27 C26 . 1.332(7) yes
C11 H111 . 1.003 no
C11 C12 . 1.363(7) yes
C12 H121 . 1.005 no
C12 C13 . 1.379(9) yes
C13 H131 . 1.011 no
C15 C16 . 1.497(8) yes
C18 H181 . 1.007 no
C18 C19 . 1.368(9) yes
C19 H191 . 1.002 no
C19 C20 . 1.380(8) yes
C20 H201 . 0.997 no
C21 H211 . 1.002 no
C21 C22 . 1.385(8) yes
C22 H221 . 1.002 no
C22 C23 . 1.369(9) yes
C23 H231 . 1.002 no
C25 C26 . 1.472(8) yes
C28 H281 . 1.007 no
C28 C29 . 1.362(8) yes
C29 H291 . 1.004 no
C29 C30 . 1.381(7) yes
C30 H301 . 1.000 no
P1 C41 . 1.793(5) yes
P1 C31 . 1.791(5) yes
P1 C31 5_555 1.791(5) yes
P1 C41 5_555 1.793(5) yes
P2 C61 . 1.801(5) yes
P2 C51 . 1.794(5) yes
P2 C51 5_555 1.794(5) yes
P2 C61 5_555 1.801(5) yes
P3 C101 . 1.795(5) yes
P3 C91 . 1.799(5) yes
P3 C81 . 1.794(5) yes
P3 C71 . 1.792(5) yes
C31 C36 . 1.380(7) yes
C31 C32 . 1.393(6) yes
C32 H321 . 1.004 no
C32 C33 . 1.390(7) yes
C33 H331 . 0.999 no
C33 C34 . 1.373(8) yes
C34 H341 . 0.999 no
C34 C35 . 1.366(8) yes
C35 H351 . 0.996 no
C35 C36 . 1.379(7) yes
C36 H361 . 1.005 no
C41 C46 . 1.391(7) yes
C41 C42 . 1.390(7) yes
C42 H421 . 1.001 no
C42 C43 . 1.384(7) yes
C43 H431 . 0.995 no
C43 C44 . 1.365(9) yes
C44 H441 . 1.001 no
C44 C45 . 1.372(9) yes
C45 H451 . 1.005 no
C45 C46 . 1.372(8) yes
C46 H461 . 1.000 no
C51 C56 . 1.396(6) yes
C51 C52 . 1.386(6) yes
C52 H521 . 1.003 no
C52 C53 . 1.376(7) yes
C53 H531 . 1.002 no
C53 C54 . 1.375(7) yes
C54 H541 . 0.998 no
C54 C55 . 1.369(7) yes
C55 H551 . 0.995 no
C55 C56 . 1.397(7) yes
C56 H561 . 1.005 no
C61 C66 . 1.374(7) yes
C61 C62 . 1.395(7) yes
C62 H621 . 1.003 no
C62 C63 . 1.388(7) yes
C63 H631 . 0.996 no
C63 C64 . 1.369(8) yes
C64 H641 . 1.003 no
C64 C65 . 1.359(8) yes
C65 H651 . 1.001 no
C65 C66 . 1.390(7) yes
C66 H661 . 0.998 no
C71 C76 . 1.399(7) yes
C71 C72 . 1.380(7) yes
C72 H721 . 0.997 no
C72 C73 . 1.392(8) yes
C73 H731 . 1.000 no
C73 C74 . 1.388(9) yes
C74 H741 . 1.005 no
C74 C75 . 1.366(9) yes
C75 H751 . 1.007 no
C75 C76 . 1.378(7) yes
C76 H761 . 0.999 no
C81 C86 . 1.387(7) yes
C81 C82 . 1.397(7) yes
C82 H821 . 1.007 no
C82 C83 . 1.389(8) yes
C83 H831 . 0.997 no
C83 C84 . 1.353(9) yes
C84 H841 . 0.999 no
C84 C85 . 1.381(9) yes
C85 H851 . 0.997 no
C85 C86 . 1.381(8) yes
C86 H861 . 1.001 no
C91 C96 . 1.371(6) yes
C91 C92 . 1.387(7) yes
C92 H921 . 1.004 no
C92 C93 . 1.382(7) yes
C93 H931 . 0.993 no
C93 C94 . 1.371(8) yes
C94 H941 . 1.001 no
C94 C95 . 1.371(8) yes
C95 H951 . 1.003 no
C95 C96 . 1.388(7) yes
C96 H961 . 1.001 no
C101 C106 . 1.388(7) yes
C101 C102 . 1.380(6) yes
C102 H1021 . 0.997 no
C102 C103 . 1.376(7) yes
C103 H1031 . 0.997 no
C103 C104 . 1.379(8) yes
C104 H1041 . 1.006 no
C104 C105 . 1.367(7) yes
C105 H1051 . 0.997 no
C105 C106 . 1.377(7) yes
C106 H1061 . 0.999 no
